data_4078793
loop_
_publ_author_name
'Jacques, B\'eatrice'
'Kirsch, Jonathan'
'de Fr\'emont, Pierre'
'Braunstein, Pierre'

_publ_section_title
;
 NHC Gold(III) Triflimidate Complexes
;
_journal_issue 13
_journal_name_full Organometallics
_journal_page_first 4654
_journal_paper_doi 10.1021/om3004256
_journal_volume 31
_journal_year 2012
_chemical_formula_sum 'C13 H20 Au Cl2 F6 N3 O4 S2'
_chemical_formula_weight 728.31
_chemical_name_common ItBuAuCl2Ntf2
_space_group_IT_number 2
_symmetry_cell_setting triclinic
_symmetry_Int_Tables_number 2
_symmetry_space_group_name_Hall '-P 1'
_symmetry_space_group_name_H-M 'P -1'
_atom_sites_solution_hydrogens geom
_atom_sites_solution_primary direct
_atom_sites_solution_secondary difmap
_audit_creation_method SHELXL-97
_cell_angle_alpha 79.810(5)
_cell_angle_beta 82.054(5)
_cell_angle_gamma 89.142(5)
_cell_formula_units_Z 4
_cell_length_a 11.252(5)
_cell_length_b 11.936(5)
_cell_length_c 17.823(5)
_cell_measurement_reflns_used 18684
_cell_measurement_temperature 173(2)
_cell_measurement_theta_max 27.485
_cell_measurement_theta_min 0.998
_cell_volume 2333.2(16)
_computing_cell_refinement 'HKL Scalepack (Otwinowski & Minor 1997)'
_computing_data_collection 'Collect (Bruker AXS BV, 1997-2004)'
_computing_data_reduction 'HKL Denzo and Scalepack (Otwinowski & Minor 1997)'
_computing_molecular_graphics 'Ortep-3 for Windows (Farrugia, 1997)'
_computing_publication_material 'WinGX publication routines (Farrugia, 1999)'
_computing_structure_refinement 'SHELXL-97 (Sheldrick, 2008)'
_diffrn_ambient_temperature 173(2)
_diffrn_detector_area_resol_mean 9
_diffrn_measured_fraction_theta_full 0.996
_diffrn_measured_fraction_theta_max 0.996
_diffrn_measurement_device_type KappaCCD
_diffrn_measurement_method 'CCD rotation images, thick slices'
_diffrn_radiation_monochromator graphite
_diffrn_radiation_probe x-ray
_diffrn_radiation_type MoK\a
_diffrn_radiation_wavelength 0.71069
_diffrn_reflns_av_R_equivalents 0.0834
_diffrn_reflns_av_sigmaI/netI 0.1179
_diffrn_reflns_limit_h_max 13
_diffrn_reflns_limit_h_min -13
_diffrn_reflns_limit_k_max 14
_diffrn_reflns_limit_k_min -14
_diffrn_reflns_limit_l_max 20
_diffrn_reflns_limit_l_min -21
_diffrn_reflns_number 23231
_diffrn_reflns_theta_full 26.00
_diffrn_reflns_theta_max 26.00
_diffrn_reflns_theta_min 1.17
_diffrn_source 'fine-focus sealed tube'
_exptl_absorpt_coefficient_mu 6.785
_exptl_absorpt_correction_T_max 0.1933
_exptl_absorpt_correction_T_min 0.1185
_exptl_absorpt_correction_type multi-scan
_exptl_absorpt_process_details
;
[c.f. r.h. blessing, acta cryst. (1995), a51, 33-38]
;
_exptl_crystal_colour green
_exptl_crystal_density_diffrn 2.073
_exptl_crystal_density_method 'not measured'
_exptl_crystal_description Prism
_exptl_crystal_F_000 1400
_exptl_crystal_recrystallization_method DCM-Ether
_exptl_crystal_size_max 0.20
_exptl_crystal_size_mid 0.12
_exptl_crystal_size_min 0.06
_refine_diff_density_max 2.204
_refine_diff_density_min -3.244
_refine_diff_density_rms 0.418
_refine_ls_extinction_method none
_refine_ls_goodness_of_fit_ref 0.974
_refine_ls_hydrogen_treatment constr
_refine_ls_matrix_type full
_refine_ls_number_parameters 571
_refine_ls_number_reflns 9136
_refine_ls_number_restraints 0
_refine_ls_restrained_S_all 0.974
_refine_ls_R_factor_all 0.1182
_refine_ls_R_factor_gt 0.0516
_refine_ls_shift/su_max 0.001
_refine_ls_shift/su_mean 0.000
_refine_ls_structure_factor_coef Fsqd
_refine_ls_weighting_details 'calc w=1/[\s^2^(Fo^2^)+(0.0683P)^2^+0.0000P] where P=(Fo^2^+2Fc^2^)/3'
_refine_ls_weighting_scheme calc
_refine_ls_wR_factor_gt 0.1092
_refine_ls_wR_factor_ref 0.1486
_reflns_number_gt 5272
_reflns_number_total 9136
_reflns_threshold_expression >2sigma(I)
_cod_data_source_file om3004256_si_002.cif
_cod_data_source_block compound2
_cod_database_code 4078793

loop_
_symmetry_equiv_pos_as_xyz
'x, y, z'
'-x, -y, -z'

loop_
_atom_site_label
_atom_site_type_symbol
_atom_site_fract_x
_atom_site_fract_y
_atom_site_fract_z
_atom_site_U_iso_or_equiv
_atom_site_adp_type
_atom_site_occupancy
_atom_site_symmetry_multiplicity
_atom_site_calc_flag
_atom_site_refinement_flags
Au1 Au 0.40464(3) 0.75469(3) 0.75888(3) 0.03021(15) Uani 1 1 d .
Au2 Au 0.07402(3) 0.25240(3) 0.74319(3) 0.02914(15) Uani 1 1 d .
C1 C 0.2271(9) 0.7607(9) 0.7473(7) 0.034(3) Uani 1 1 d .
C2 C 0.0294(11) 0.7427(12) 0.7731(9) 0.062(4) Uani 1 1 d .
H2 H -0.0478 0.7310 0.7997 0.074 Uiso 1 1 calc R
C3 C 0.0577(9) 0.7639(11) 0.6970(8) 0.050(4) Uani 1 1 d .
H3 H 0.0043 0.7699 0.6612 0.060 Uiso 1 1 calc R
C4 C 0.1307(9) 0.7204(10) 0.8939(7) 0.038(3) Uani 1 1 d .
C5 C 0.0574(14) 0.6128(12) 0.9271(9) 0.077(5) Uani 1 1 d .
H5A H -0.0229 0.6231 0.9147 0.116 Uiso 1 1 calc R
H5B H 0.0552 0.5972 0.9820 0.116 Uiso 1 1 calc R
H5C H 0.0935 0.5501 0.9056 0.116 Uiso 1 1 calc R
C6 C 0.0642(13) 0.8196(10) 0.9217(8) 0.067(4) Uani 1 1 d .
H6A H 0.1032 0.8896 0.8957 0.100 Uiso 1 1 calc R
H6B H 0.0644 0.8130 0.9762 0.100 Uiso 1 1 calc R
H6C H -0.0170 0.8193 0.9110 0.100 Uiso 1 1 calc R
C7 C 0.2532(11) 0.7091(15) 0.9228(8) 0.091(6) Uani 1 1 d .
H7A H 0.2974 0.6490 0.9026 0.136 Uiso 1 1 calc R
H7B H 0.2418 0.6917 0.9780 0.136 Uiso 1 1 calc R
H7C H 0.2971 0.7794 0.9059 0.136 Uiso 1 1 calc R
C8 C 0.2409(10) 0.7944(10) 0.5975(7) 0.042(3) Uani 1 1 d .
C9 C 0.1653(12) 0.8776(12) 0.5479(8) 0.072(5) Uani 1 1 d .
H9A H 0.0891 0.8430 0.5472 0.109 Uiso 1 1 calc R
H9B H 0.2066 0.8956 0.4963 0.109 Uiso 1 1 calc R
H9C H 0.1531 0.9461 0.5691 0.109 Uiso 1 1 calc R
C10 C 0.2450(14) 0.6791(11) 0.5704(9) 0.081(5) Uani 1 1 d .
H10A H 0.2920 0.6269 0.6014 0.122 Uiso 1 1 calc R
H10B H 0.2805 0.6889 0.5175 0.122 Uiso 1 1 calc R
H10C H 0.1649 0.6494 0.5755 0.122 Uiso 1 1 calc R
C11 C 0.3686(10) 0.8453(12) 0.5862(7) 0.060(4) Uani 1 1 d .
H11A H 0.3685 0.9081 0.6131 0.090 Uiso 1 1 calc R
H11B H 0.3942 0.8713 0.5323 0.090 Uiso 1 1 calc R
H11C H 0.4226 0.7881 0.6060 0.090 Uiso 1 1 calc R
C12 C 0.7308(11) 0.8980(10) 0.6598(8) 0.044(3) Uani 1 1 d .
C13 C 0.6473(13) 0.5798(13) 0.8853(9) 0.062(4) Uani 1 1 d .
C14 C 0.2524(9) 0.2567(8) 0.7357(7) 0.030(3) Uani 1 1 d .
C15 C 0.4476(10) 0.2794(11) 0.6887(9) 0.058(4) Uani 1 1 d .
H15 H 0.5177 0.2948 0.6543 0.069 Uiso 1 1 calc R
C16 C 0.4378(9) 0.2526(10) 0.7680(8) 0.046(4) Uani 1 1 d .
H16 H 0.5018 0.2431 0.7964 0.056 Uiso 1 1 calc R
C17 C 0.3148(10) 0.2882(10) 0.5862(7) 0.037(3) Uani 1 1 d .
C18 C 0.1882(11) 0.3258(12) 0.5693(7) 0.067(4) Uani 1 1 d .
H18A H 0.1671 0.3934 0.5902 0.101 Uiso 1 1 calc R
H18B H 0.1314 0.2663 0.5926 0.101 Uiso 1 1 calc R
H18C H 0.1872 0.3412 0.5147 0.101 Uiso 1 1 calc R
C19 C 0.3392(12) 0.1719(10) 0.5649(8) 0.059(4) Uani 1 1 d .
H19A H 0.3259 0.1738 0.5126 0.088 Uiso 1 1 calc R
H19B H 0.2863 0.1166 0.5985 0.088 Uiso 1 1 calc R
H19C H 0.4209 0.1515 0.5699 0.088 Uiso 1 1 calc R
C20 C 0.4036(10) 0.3761(10) 0.5396(8) 0.050(3) Uani 1 1 d .
H20A H 0.3898 0.4475 0.5570 0.075 Uiso 1 1 calc R
H20B H 0.3937 0.3854 0.4862 0.075 Uiso 1 1 calc R
H20C H 0.4838 0.3514 0.5459 0.075 Uiso 1 1 calc R
C21 C 0.2737(10) 0.2169(9) 0.8828(7) 0.038(3) Uani 1 1 d .
C22 C 0.2226(15) 0.3247(11) 0.9094(8) 0.084(6) Uani 1 1 d .
H22A H 0.2821 0.3842 0.8956 0.126 Uiso 1 1 calc R
H22B H 0.2004 0.3098 0.9642 0.126 Uiso 1 1 calc R
H22C H 0.1531 0.3478 0.8850 0.126 Uiso 1 1 calc R
C23 C 0.1786(11) 0.1267(11) 0.9032(8) 0.061(4) Uani 1 1 d .
H23A H 0.1029 0.1593 0.8926 0.091 Uiso 1 1 calc R
H23B H 0.1733 0.0947 0.9570 0.091 Uiso 1 1 calc R
H23C H 0.1983 0.0679 0.8733 0.091 Uiso 1 1 calc R
C24 C 0.3763(11) 0.1766(14) 0.9269(8) 0.085(6) Uani 1 1 d .
H24A H 0.4110 0.1101 0.9096 0.128 Uiso 1 1 calc R
H24B H 0.3470 0.1585 0.9808 0.128 Uiso 1 1 calc R
H24C H 0.4361 0.2358 0.9181 0.128 Uiso 1 1 calc R
C25 C -0.2303(12) 0.0909(11) 0.8703(9) 0.055(4) Uani 1 1 d .
C26 C -0.2074(11) 0.4118(11) 0.6452(9) 0.050(4) Uani 1 1 d .
N1 N 0.1817(8) 0.7754(8) 0.6808(6) 0.034(2) Uani 1 1 d .
N2 N 0.1373(7) 0.7408(8) 0.8072(6) 0.036(2) Uani 1 1 d .
N3 N 0.5943(7) 0.7465(7) 0.7689(5) 0.032(2) Uani 1 1 d .
N4 N 0.3317(7) 0.2789(7) 0.6709(5) 0.032(2) Uani 1 1 d .
N5 N 0.3152(7) 0.2417(8) 0.7988(6) 0.034(2) Uani 1 1 d .
N6 N -0.1205(7) 0.2473(7) 0.7522(5) 0.033(2) Uani 1 1 d .
O1 O 0.6289(6) 0.7170(7) 0.6355(5) 0.045(2) Uani 1 1 d .
O2 O 0.7985(6) 0.6939(7) 0.7113(5) 0.046(2) Uani 1 1 d .
O3 O 0.7473(6) 0.7789(7) 0.8545(5) 0.046(2) Uani 1 1 d .
O4 O 0.5322(7) 0.7678(8) 0.9046(5) 0.061(3) Uani 1 1 d .
O5 O -0.1150(7) 0.2717(8) 0.8852(5) 0.053(2) Uani 1 1 d .
O6 O -0.3086(6) 0.2955(6) 0.8351(5) 0.041(2) Uani 1 1 d .
O7 O -0.0932(7) 0.2307(8) 0.6158(5) 0.059(3) Uani 1 1 d .
O8 O -0.2961(6) 0.2068(6) 0.6889(5) 0.050(2) Uani 1 1 d .
S1 S 0.6894(2) 0.7475(2) 0.69346(19) 0.0340(7) Uani 1 1 d .
S2 S 0.6319(2) 0.7348(3) 0.85558(19) 0.0378(8) Uani 1 1 d .
S3 S -0.1950(2) 0.2422(2) 0.83699(18) 0.0347(7) Uani 1 1 d .
S4 S -0.1795(2) 0.2584(3) 0.67423(19) 0.0366(8) Uani 1 1 d .
Cl1 Cl 0.4010(2) 0.9443(2) 0.76573(19) 0.0442(8) Uani 1 1 d .
Cl2 Cl 0.3987(2) 0.5662(2) 0.75009(19) 0.0430(8) Uani 1 1 d .
Cl3 Cl 0.0717(2) 0.4425(2) 0.74686(19) 0.0416(8) Uani 1 1 d .
Cl4 Cl 0.0835(2) 0.0643(2) 0.73237(18) 0.0390(7) Uani 1 1 d .
F1 F 0.6404(7) 0.9578(6) 0.6357(5) 0.078(3) Uani 1 1 d .
F2 F 0.8136(6) 0.9008(6) 0.5995(5) 0.066(2) Uani 1 1 d .
F3 F 0.7721(9) 0.9446(6) 0.7098(6) 0.085(3) Uani 1 1 d .
F4 F 0.6748(9) 0.5630(7) 0.9570(5) 0.091(3) Uani 1 1 d .
F5 F 0.5488(10) 0.5280(8) 0.8899(7) 0.140(5) Uani 1 1 d .
F6 F 0.7291(12) 0.5364(7) 0.8458(6) 0.123(5) Uani 1 1 d .
F7 F -0.2753(7) 0.4237(6) 0.5914(5) 0.068(2) Uani 1 1 d .
F8 F -0.2594(10) 0.4573(6) 0.7018(5) 0.098(4) Uani 1 1 d .
F9 F -0.1080(8) 0.4655(7) 0.6181(6) 0.102(4) Uani 1 1 d .
F10 F -0.1363(8) 0.0301(7) 0.8727(7) 0.114(4) Uani 1 1 d .
F11 F -0.2854(7) 0.0814(7) 0.9431(5) 0.078(3) Uani 1 1 d .
F12 F -0.3050(9) 0.0506(7) 0.8324(6) 0.089(3) Uani 1 1 d .

loop_
_atom_site_aniso_label
_atom_site_aniso_U_11
_atom_site_aniso_U_22
_atom_site_aniso_U_33
_atom_site_aniso_U_23
_atom_site_aniso_U_13
_atom_site_aniso_U_12
Au1 0.0241(2) 0.0364(3) 0.0300(3) -0.0059(2) -0.00317(19) -0.00050(19)
Au2 0.0241(2) 0.0330(3) 0.0303(3) -0.0050(2) -0.00452(19) -0.00074(19)
C1 0.036(6) 0.036(7) 0.028(8) -0.005(6) 0.007(5) -0.003(5)
C2 0.025(7) 0.092(12) 0.076(13) -0.029(10) -0.015(7) -0.001(7)
C3 0.019(6) 0.079(10) 0.056(10) -0.015(8) -0.016(6) 0.010(6)
C4 0.025(6) 0.048(8) 0.041(8) -0.011(7) -0.006(5) 0.007(5)
C5 0.095(12) 0.063(10) 0.063(12) -0.002(9) 0.017(9) -0.019(9)
C6 0.106(12) 0.052(9) 0.040(9) -0.006(7) -0.010(8) 0.032(9)
C7 0.042(8) 0.186(18) 0.033(9) 0.006(11) 0.004(7) 0.006(10)
C8 0.033(6) 0.055(8) 0.035(8) 0.000(7) 0.000(6) 0.008(6)
C9 0.072(10) 0.095(12) 0.047(10) 0.005(9) -0.024(8) 0.025(9)
C10 0.109(13) 0.064(10) 0.071(13) -0.019(9) -0.004(10) 0.023(10)
C11 0.048(8) 0.103(12) 0.020(8) 0.010(8) 0.003(6) 0.001(8)
C12 0.049(8) 0.033(7) 0.047(9) -0.002(7) -0.003(7) 0.000(6)
C13 0.055(9) 0.075(11) 0.058(12) -0.002(9) -0.030(8) -0.018(8)
C14 0.037(6) 0.014(5) 0.037(8) -0.002(5) 0.002(6) 0.001(5)
C15 0.027(6) 0.082(10) 0.059(11) 0.006(9) -0.009(6) -0.006(7)
C16 0.022(6) 0.068(9) 0.052(10) -0.013(8) -0.009(6) -0.004(6)
C17 0.041(7) 0.043(7) 0.025(7) -0.005(6) 0.002(5) 0.000(6)
C18 0.048(8) 0.112(12) 0.033(9) 0.018(8) -0.018(6) 0.003(8)
C19 0.085(10) 0.040(8) 0.043(10) 0.000(7) 0.009(8) -0.010(7)
C20 0.050(8) 0.049(8) 0.045(9) 0.004(7) 0.000(6) -0.005(6)
C21 0.043(7) 0.035(7) 0.044(9) -0.015(6) -0.020(6) 0.002(6)
C22 0.142(15) 0.062(10) 0.044(11) -0.024(9) 0.016(10) 0.017(10)
C23 0.056(8) 0.080(10) 0.042(9) 0.000(8) -0.006(7) -0.022(8)
C24 0.046(8) 0.157(16) 0.045(10) 0.016(10) -0.025(7) 0.004(9)
C25 0.047(8) 0.047(8) 0.054(11) 0.019(8) 0.013(7) -0.004(7)
C26 0.042(7) 0.054(9) 0.052(10) 0.006(8) -0.017(7) -0.008(7)
N1 0.030(5) 0.039(6) 0.035(7) -0.007(5) -0.013(5) 0.002(4)
N2 0.015(4) 0.048(6) 0.041(7) 0.001(5) -0.004(4) 0.003(4)
N3 0.031(5) 0.038(6) 0.031(6) -0.004(5) -0.013(4) -0.001(4)
N4 0.021(4) 0.044(6) 0.030(6) -0.011(5) 0.005(4) -0.010(4)
N5 0.028(5) 0.038(6) 0.038(7) -0.008(5) -0.011(4) 0.003(4)
N6 0.026(5) 0.039(6) 0.036(6) -0.007(5) -0.012(4) 0.003(4)
O1 0.028(4) 0.069(6) 0.039(6) -0.014(5) 0.001(4) -0.003(4)
O2 0.036(4) 0.058(5) 0.045(6) -0.014(5) -0.003(4) 0.014(4)
O3 0.028(4) 0.050(5) 0.060(7) -0.012(5) -0.006(4) -0.009(4)
O4 0.051(5) 0.104(8) 0.037(6) -0.027(6) -0.017(4) 0.012(5)
O5 0.039(5) 0.084(7) 0.036(6) -0.007(5) -0.005(4) -0.006(5)
O6 0.028(4) 0.049(5) 0.046(6) -0.014(4) -0.006(4) 0.008(4)
O7 0.032(4) 0.106(8) 0.049(6) -0.031(6) -0.021(4) 0.019(5)
O8 0.031(4) 0.044(5) 0.079(7) -0.013(5) -0.017(4) -0.002(4)
S1 0.0268(14) 0.0343(16) 0.040(2) -0.0086(15) -0.0002(13) -0.0012(12)
S2 0.0288(15) 0.0472(19) 0.040(2) -0.0117(16) -0.0106(14) 0.0008(14)
S3 0.0237(13) 0.0383(17) 0.040(2) -0.0028(15) -0.0032(13) -0.0012(12)
S4 0.0274(14) 0.0433(18) 0.042(2) -0.0101(16) -0.0126(14) 0.0049(13)
Cl1 0.0404(16) 0.0359(17) 0.060(2) -0.0168(16) -0.0082(15) 0.0043(13)
Cl2 0.0413(16) 0.0330(16) 0.055(2) -0.0061(15) -0.0101(15) -0.0033(13)
Cl3 0.0385(15) 0.0327(16) 0.055(2) -0.0097(15) -0.0077(14) -0.0005(13)
Cl4 0.0371(15) 0.0366(16) 0.046(2) -0.0116(15) -0.0087(14) 0.0015(13)
F1 0.055(5) 0.058(5) 0.101(8) 0.031(5) 0.006(5) 0.009(4)
F2 0.050(4) 0.071(5) 0.064(6) 0.004(5) 0.018(4) -0.011(4)
F3 0.127(8) 0.042(5) 0.087(8) -0.013(5) -0.016(6) -0.038(5)
F4 0.132(8) 0.075(6) 0.072(7) 0.002(5) -0.056(6) 0.012(6)
F5 0.144(10) 0.077(7) 0.195(13) 0.066(7) -0.115(10) -0.066(7)
F6 0.189(12) 0.055(6) 0.103(10) 0.005(6) 0.032(8) 0.035(7)
F7 0.085(6) 0.061(5) 0.064(6) -0.004(4) -0.041(5) 0.012(4)
F8 0.197(11) 0.046(5) 0.052(6) -0.012(5) -0.017(7) 0.035(6)
F9 0.090(7) 0.078(6) 0.126(10) 0.045(6) -0.053(6) -0.034(5)
F10 0.073(6) 0.068(6) 0.163(11) 0.042(6) 0.040(6) 0.034(5)
F11 0.080(6) 0.068(6) 0.071(7) 0.009(5) 0.014(5) -0.025(4)
F12 0.121(8) 0.052(5) 0.092(8) -0.006(5) -0.015(6) -0.031(5)

loop_
_atom_type_symbol
_atom_type_description
_atom_type_scat_dispersion_real
_atom_type_scat_dispersion_imag
_atom_type_scat_source
Au Au -2.0133 8.8022 'International Tables Vol C Tables 4.2.6.8 and 6.1.1.4'
C C 0.0033 0.0016 'International Tables Vol C Tables 4.2.6.8 and 6.1.1.4'
N N 0.0061 0.0033 'International Tables Vol C Tables 4.2.6.8 and 6.1.1.4'
O O 0.0106 0.0060 'International Tables Vol C Tables 4.2.6.8 and 6.1.1.4'
S S 0.1246 0.1234 'International Tables Vol C Tables 4.2.6.8 and 6.1.1.4'
Cl Cl 0.1484 0.1585 'International Tables Vol C Tables 4.2.6.8 and 6.1.1.4'
F F 0.0171 0.0103 'International Tables Vol C Tables 4.2.6.8 and 6.1.1.4'
H H 0.0000 0.0000 'International Tables Vol C Tables 4.2.6.8 and 6.1.1.4'

loop_
_geom_angle_atom_site_label_1
_geom_angle_atom_site_label_2
_geom_angle_atom_site_label_3
_geom_angle
C1 Au1 N3 178.7(4)
C1 Au1 Cl2 87.6(3)
N3 Au1 Cl2 91.6(2)
C1 Au1 Cl1 89.6(3)
N3 Au1 Cl1 91.3(2)
Cl2 Au1 Cl1 177.06(10)
C14 Au2 N6 179.6(4)
C14 Au2 Cl3 88.9(3)
N6 Au2 Cl3 91.2(2)
C14 Au2 Cl4 89.3(3)
N6 Au2 Cl4 90.6(2)
Cl3 Au2 Cl4 176.50(11)
N1 C1 N2 110.0(10)
N1 C1 Au1 125.8(8)
N2 C1 Au1 124.0(8)
C3 C2 N2 108.6(11)
C3 C2 H2 125.7
N2 C2 H2 125.7
C2 C3 N1 107.6(10)
C2 C3 H3 126.2
N1 C3 H3 126.2
C6 C4 N2 107.1(9)
C6 C4 C5 108.2(11)
N2 C4 C5 108.7(10)
C6 C4 C7 109.4(12)
N2 C4 C7 114.2(9)
C5 C4 C7 109.1(11)
C4 C5 H5A 109.5
C4 C5 H5B 109.5
H5A C5 H5B 109.5
C4 C5 H5C 109.5
H5A C5 H5C 109.5
H5B C5 H5C 109.5
C4 C6 H6A 109.5
C4 C6 H6B 109.5
H6A C6 H6B 109.5
C4 C6 H6C 109.5
H6A C6 H6C 109.5
H6B C6 H6C 109.5
C4 C7 H7A 109.5
C4 C7 H7B 109.5
H7A C7 H7B 109.5
C4 C7 H7C 109.5
H7A C7 H7C 109.5
H7B C7 H7C 109.5
N1 C8 C10 107.7(10)
N1 C8 C9 109.4(9)
C10 C8 C9 109.2(11)
N1 C8 C11 113.3(10)
C10 C8 C11 109.8(10)
C9 C8 C11 107.4(11)
C8 C9 H9A 109.5
C8 C9 H9B 109.5
H9A C9 H9B 109.5
C8 C9 H9C 109.5
H9A C9 H9C 109.5
H9B C9 H9C 109.5
C8 C10 H10A 109.5
C8 C10 H10B 109.5
H10A C10 H10B 109.5
C8 C10 H10C 109.5
H10A C10 H10C 109.5
H10B C10 H10C 109.5
C8 C11 H11A 109.5
C8 C11 H11B 109.5
H11A C11 H11B 109.5
C8 C11 H11C 109.5
H11A C11 H11C 109.5
H11B C11 H11C 109.5
F3 C12 F1 109.0(11)
F3 C12 F2 109.2(11)
F1 C12 F2 106.7(11)
F3 C12 S1 113.7(9)
F1 C12 S1 111.7(9)
F2 C12 S1 106.2(8)
F6 C13 F5 111.3(16)
F6 C13 F4 106.7(12)
F5 C13 F4 105.3(14)
F6 C13 S2 114.5(12)
F5 C13 S2 111.7(10)
F4 C13 S2 106.7(10)
N4 C14 N5 108.6(9)
N4 C14 Au2 126.9(8)
N5 C14 Au2 124.4(8)
C16 C15 N4 106.1(11)
C16 C15 H15 127.0
N4 C15 H15 127.0
C15 C16 N5 109.0(10)
C15 C16 H16 125.5
N5 C16 H16 125.5
C20 C17 C19 111.3(10)
C20 C17 N4 107.6(10)
C19 C17 N4 107.3(9)
C20 C17 C18 107.9(10)
C19 C17 C18 109.0(11)
N4 C17 C18 113.8(9)
C17 C18 H18A 109.5
C17 C18 H18B 109.5
H18A C18 H18B 109.5
C17 C18 H18C 109.5
H18A C18 H18C 109.5
H18B C18 H18C 109.5
C17 C19 H19A 109.5
C17 C19 H19B 109.5
H19A C19 H19B 109.5
C17 C19 H19C 109.5
H19A C19 H19C 109.5
H19B C19 H19C 109.5
C17 C20 H20A 109.5
C17 C20 H20B 109.5
H20A C20 H20B 109.5
C17 C20 H20C 109.5
H20A C20 H20C 109.5
H20B C20 H20C 109.5
N5 C21 C23 112.0(10)
N5 C21 C24 110.8(10)
C23 C21 C24 107.6(11)
N5 C21 C22 109.5(10)
C23 C21 C22 108.3(11)
C24 C21 C22 108.5(12)
C21 C22 H22A 109.5
C21 C22 H22B 109.5
H22A C22 H22B 109.5
C21 C22 H22C 109.5
H22A C22 H22C 109.5
H22B C22 H22C 109.5
C21 C23 H23A 109.5
C21 C23 H23B 109.5
H23A C23 H23B 109.5
C21 C23 H23C 109.5
H23A C23 H23C 109.5
H23B C23 H23C 109.5
C21 C24 H24A 109.5
C21 C24 H24B 109.5
H24A C24 H24B 109.5
C21 C24 H24C 109.5
H24A C24 H24C 109.5
H24B C24 H24C 109.5
F10 C25 F12 110.8(14)
F10 C25 F11 106.7(12)
F12 C25 F11 106.2(11)
F10 C25 S3 112.3(10)
F12 C25 S3 113.9(10)
F11 C25 S3 106.3(10)
F9 C26 F7 108.3(12)
F9 C26 F8 108.4(13)
F7 C26 F8 109.2(11)
F9 C26 S4 110.3(9)
F7 C26 S4 108.2(10)
F8 C26 S4 112.4(10)
C1 N1 C3 108.5(10)
C1 N1 C8 132.0(9)
C3 N1 C8 119.4(9)
C1 N2 C2 105.4(10)
C1 N2 C4 135.0(9)
C2 N2 C4 119.6(10)
S1 N3 S2 123.4(5)
S1 N3 Au1 119.4(5)
S2 N3 Au1 117.2(5)
C14 N4 C15 110.4(10)
C14 N4 C17 131.1(9)
C15 N4 C17 118.1(10)
C14 N5 C16 105.8(10)
C14 N5 C21 131.5(9)
C16 N5 C21 122.6(9)
S4 N6 S3 124.8(5)
S4 N6 Au2 118.1(5)
S3 N6 Au2 117.0(5)
O1 S1 O2 121.1(5)
O1 S1 N3 108.3(5)
O2 S1 N3 111.7(5)
O1 S1 C12 105.0(6)
O2 S1 C12 104.4(5)
N3 S1 C12 104.9(5)
O3 S2 O4 121.1(5)
O3 S2 N3 112.1(5)
O4 S2 N3 108.1(5)
O3 S2 C13 104.4(5)
O4 S2 C13 106.4(7)
N3 S2 C13 103.1(6)
O5 S3 O6 120.3(5)
O5 S3 N6 107.6(5)
O6 S3 N6 112.6(5)
O5 S3 C25 106.2(6)
O6 S3 C25 104.6(5)
N6 S3 C25 104.1(6)
O7 S4 O8 120.7(5)
O7 S4 N6 108.9(5)
O8 S4 N6 110.8(5)
O7 S4 C26 105.1(6)
O8 S4 C26 104.5(5)
N6 S4 C26 105.6(6)

loop_
_geom_bond_atom_site_label_1
_geom_bond_atom_site_label_2
_geom_bond_distance
Au1 C1 2.036(11)
Au1 N3 2.165(8)
Au1 Cl2 2.285(3)
Au1 Cl1 2.287(3)
Au2 C14 1.994(10)
Au2 N6 2.173(8)
Au2 Cl3 2.282(3)
Au2 Cl4 2.287(3)
C1 N1 1.338(14)
C1 N2 1.354(14)
C2 C3 1.329(18)
C2 N2 1.430(13)
C2 H2 0.9300
C3 N1 1.388(14)
C3 H3 0.9300
C4 C6 1.512(14)
C4 N2 1.513(15)
C4 C5 1.518(17)
C4 C7 1.533(15)
C5 H5A 0.9600
C5 H5B 0.9600
C5 H5C 0.9600
C6 H6A 0.9600
C6 H6B 0.9600
C6 H6C 0.9600
C7 H7A 0.9600
C7 H7B 0.9600
C7 H7C 0.9600
C8 N1 1.520(15)
C8 C10 1.535(17)
C8 C9 1.538(15)
C8 C11 1.541(16)
C9 H9A 0.9600
C9 H9B 0.9600
C9 H9C 0.9600
C10 H10A 0.9600
C10 H10B 0.9600
C10 H10C 0.9600
C11 H11A 0.9600
C11 H11B 0.9600
C11 H11C 0.9600
C12 F3 1.272(14)
C12 F1 1.311(13)
C12 F2 1.316(14)
C12 S1 1.836(12)
C13 F6 1.243(17)
C13 F5 1.263(15)
C13 F4 1.336(16)
C13 S2 1.845(15)
C14 N4 1.346(14)
C14 N5 1.393(13)
C15 C16 1.382(17)
C15 N4 1.384(13)
C15 H15 0.9300
C16 N5 1.412(13)
C16 H16 0.9300
C17 C20 1.512(16)
C17 C19 1.515(15)
C17 N4 1.532(14)
C17 C18 1.541(14)
C18 H18A 0.9600
C18 H18B 0.9600
C18 H18C 0.9600
C19 H19A 0.9600
C19 H19B 0.9600
C19 H19C 0.9600
C20 H20A 0.9600
C20 H20B 0.9600
C20 H20C 0.9600
C21 N5 1.484(15)
C21 C23 1.491(16)
C21 C24 1.510(14)
C21 C22 1.526(15)
C22 H22A 0.9600
C22 H22B 0.9600
C22 H22C 0.9600
C23 H23A 0.9600
C23 H23B 0.9600
C23 H23C 0.9600
C24 H24A 0.9600
C24 H24B 0.9600
C24 H24C 0.9600
C25 F10 1.275(13)
C25 F12 1.296(16)
C25 F11 1.345(15)
C25 S3 1.830(13)
C26 F9 1.288(15)
C26 F7 1.294(14)
C26 F8 1.295(16)
C26 S4 1.847(13)
N3 S1 1.596(10)
N3 S2 1.640(9)
N6 S4 1.605(9)
N6 S3 1.616(10)
O1 S1 1.413(8)
O2 S1 1.424(7)
O3 S2 1.405(8)
O4 S2 1.420(9)
O5 S3 1.416(8)
O6 S3 1.420(7)
O7 S4 1.404(9)
O8 S4 1.429(8)
